data_7035685
loop_
_publ_author_name
'Zhao, Jie'
'Zhu, Guan-Hong'
'Xie, Li-Qiong'
'Wu, Ye-Si'
'Wu, Hai-Lun'
'Zhou, Ai-Ju'
'Wu, Zun-Yuan'
'Wang, Jing'
'Chen, Yan-Cong'
'Tong, Ming-Liang'

_publ_section_title
;
 Magnetic and luminescent properties of lanthanide coordination polymers
 with asymmetric biphenyl-3,2',5'-tricarboxylate.
;
_journal_issue 32
_journal_name_full 'Dalton transactions (Cambridge, England : 2003)'
_journal_page_first 14424
_journal_page_last 14435
_journal_paper_doi 10.1039/c5dt01894c
_journal_volume 44
_journal_year 2015
_chemical_formula_sum 'C27 H17 N2 O7 Pr'
_chemical_formula_weight 622.34
_chemical_name_systematic
; 
 ? 
;
_space_group_IT_number 15
_symmetry_cell_setting monoclinic
_symmetry_space_group_name_Hall '-C 2yc'
_symmetry_space_group_name_H-M 'C 1 2/c 1'
_atom_sites_solution_hydrogens geom
_atom_sites_solution_primary direct
_atom_sites_solution_secondary difmap
_audit_creation_method SHELXL-97
_audit_update_record
;
2015-06-29 deposited with the CCDC.
2015-07-07 downloaded from the CCDC.
;
_cell_angle_alpha 90.00
_cell_angle_beta 107.4650(10)
_cell_angle_gamma 90.00
_cell_formula_units_Z 8
_cell_length_a 26.6602(8)
_cell_length_b 7.9699(2)
_cell_length_c 23.2273(7)
_cell_measurement_reflns_used 4316
_cell_measurement_temperature 296(2)
_cell_measurement_theta_max 27.40
_cell_measurement_theta_min 2.78
_cell_volume 4707.8(2)
_computing_cell_refinement 'Bruker SMART'
_computing_data_collection 'Bruker SMART'
_computing_data_reduction 'Bruker SAINT'
_computing_molecular_graphics 'Bruker SHELXTL'
_computing_publication_material 'Bruker SHELXTL'
_computing_structure_refinement 'Bruker SHELXTL'
_computing_structure_solution 'Bruker SHELXTL'
_diffrn_ambient_temperature 296(2)
_diffrn_measured_fraction_theta_full 0.967
_diffrn_measured_fraction_theta_max 0.967
_diffrn_measurement_device_type 'CCD area detector'
_diffrn_measurement_method 'phi and omega scans'
_diffrn_radiation_monochromator graphite
_diffrn_radiation_source 'fine-focus sealed tube'
_diffrn_radiation_type MoK\a
_diffrn_radiation_wavelength 0.71073
_diffrn_reflns_av_R_equivalents 0.0472
_diffrn_reflns_av_sigmaI/netI 0.0449
_diffrn_reflns_limit_h_max 32
_diffrn_reflns_limit_h_min -32
_diffrn_reflns_limit_k_max 8
_diffrn_reflns_limit_k_min -9
_diffrn_reflns_limit_l_max 28
_diffrn_reflns_limit_l_min -28
_diffrn_reflns_number 17222
_diffrn_reflns_theta_full 26.00
_diffrn_reflns_theta_max 26.00
_diffrn_reflns_theta_min 1.60
_exptl_absorpt_coefficient_mu 2.122
_exptl_absorpt_correction_T_max 0.8486
_exptl_absorpt_correction_T_min 0.8001
_exptl_absorpt_correction_type multi-scan
_exptl_absorpt_process_details
;
'SADABS-2004/1 (Bruker,2004) was used for absorption correction.' 
'R(int) was 0.0615 before and 0.0311 after correction.' 
'The Ratio of minimum to maximum transmission is 0.8282.' 
'The \l/2 correction factor is 0.0015.'
;
_exptl_crystal_colour colorless
_exptl_crystal_density_diffrn 1.756
_exptl_crystal_density_method 'not measured'
_exptl_crystal_description block
_exptl_crystal_F_000 2464
_exptl_crystal_size_max 0.11
_exptl_crystal_size_mid 0.09
_exptl_crystal_size_min 0.08
_refine_diff_density_max 0.808
_refine_diff_density_min -0.903
_refine_diff_density_rms 0.296
_refine_ls_extinction_method none
_refine_ls_goodness_of_fit_ref 1.098
_refine_ls_hydrogen_treatment constr
_refine_ls_matrix_type full
_refine_ls_number_parameters 334
_refine_ls_number_reflns 4473
_refine_ls_number_restraints 0
_refine_ls_restrained_S_all 1.098
_refine_ls_R_factor_all 0.0532
_refine_ls_R_factor_gt 0.0341
_refine_ls_shift/su_max 0.001
_refine_ls_shift/su_mean 0.000
_refine_ls_structure_factor_coef Fsqd
_refine_ls_weighting_details 'calc w=1/[\s^2^(Fo^2^)+(0.0487P)^2^+0.0000P] where P=(Fo^2^+2Fc^2^)/3'
_refine_ls_weighting_scheme calc
_refine_ls_wR_factor_gt 0.0842
_refine_ls_wR_factor_ref 0.0927
_reflns_number_gt 3449
_reflns_number_total 4473
_reflns_threshold_expression >2sigma(I)
_cod_data_source_file c5dt01894c2.cif
_cod_data_source_block prm
_cod_depositor_comments 'Adding full bibliography for 7035680--7035687.cif.'
_cod_original_sg_symbol_H-M C2/c
_cod_database_code 7035685

loop_
_symmetry_equiv_pos_as_xyz
'x, y, z'
'-x, y, -z+1/2'
'x+1/2, y+1/2, z'
'-x+1/2, y+1/2, -z+1/2'
'-x, -y, -z'
'x, -y, z-1/2'
'-x+1/2, -y+1/2, -z'
'x+1/2, -y+1/2, z-1/2'

loop_
_atom_site_label
_atom_site_type_symbol
_atom_site_fract_x
_atom_site_fract_y
_atom_site_fract_z
_atom_site_U_iso_or_equiv
_atom_site_adp_type
_atom_site_occupancy
_atom_site_symmetry_multiplicity
_atom_site_calc_flag
_atom_site_refinement_flags
Pr1 Pr 0.181747(10) 0.13277(3) 0.014750(10) 0.02670(10) Uani 1 1 d .
O1 O 0.26415(14) -0.0178(5) 0.04836(16) 0.0439(10) Uani 1 1 d .
O2 O 0.33650(14) 0.1208(5) 0.04968(16) 0.0429(9) Uani 1 1 d .
O3 O 0.33022(15) -0.4887(4) 0.39481(14) 0.0384(9) Uani 1 1 d .
O4 O 0.31503(15) -0.7638(5) 0.38837(14) 0.0402(9) Uani 1 1 d .
O5 O 0.24386(15) -0.6759(5) 0.07602(14) 0.0445(10) Uani 1 1 d .
O6 O 0.31852(15) -0.5436(5) 0.08594(14) 0.0423(9) Uani 1 1 d .
O1W O 0.16262(15) -0.1778(5) -0.00242(15) 0.0440(10) Uani 1 1 d .
H1WB H 0.1906 -0.2331 0.0135 0.066 Uiso 1 1 d R
H1WA H 0.1516 -0.1973 -0.0401 0.066 Uiso 1 1 d R
N1 N 0.07988(17) 0.1196(6) -0.0464(2) 0.0435(11) Uani 1 1 d .
N2 N 0.11465(17) 0.3052(6) 0.05635(19) 0.0427(11) Uani 1 1 d .
C1 C 0.34248(18) -0.0863(6) 0.12369(19) 0.0305(11) Uani 1 1 d .
C2 C 0.3948(2) -0.0494(8) 0.1525(3) 0.0490(15) Uani 1 1 d .
H2A H 0.4109 0.0400 0.1394 0.059 Uiso 1 1 calc R
C3 C 0.4228(2) -0.1461(8) 0.2010(3) 0.068(2) Uani 1 1 d .
H3A H 0.4575 -0.1186 0.2213 0.081 Uiso 1 1 calc R
C4 C 0.4000(2) -0.2818(8) 0.2192(2) 0.0502(16) Uani 1 1 d .
H4A H 0.4198 -0.3475 0.2511 0.060 Uiso 1 1 calc R
C5 C 0.34771(19) -0.3229(6) 0.19067(19) 0.0292(11) Uani 1 1 d .
C6 C 0.31935(18) -0.2219(6) 0.14329(18) 0.0263(10) Uani 1 1 d .
H6A H 0.2841 -0.2457 0.1243 0.032 Uiso 1 1 calc R
C7 C 0.32415(17) -0.4694(6) 0.21219(19) 0.0252(10) Uani 1 1 d .
C8 C 0.33090(18) -0.4822(6) 0.27421(19) 0.0282(11) Uani 1 1 d .
H8A H 0.3489 -0.3973 0.2996 0.034 Uiso 1 1 calc R
C9 C 0.31182(17) -0.6163(6) 0.29901(18) 0.0268(10) Uani 1 1 d .
C10 C 0.2843(2) -0.7412(7) 0.2614(2) 0.0351(12) Uani 1 1 d .
H10A H 0.2720 -0.8336 0.2776 0.042 Uiso 1 1 calc R
C11 C 0.27497(19) -0.7287(7) 0.1997(2) 0.0354(12) Uani 1 1 d .
H11A H 0.2552 -0.8112 0.1747 0.042 Uiso 1 1 calc R
C12 C 0.29432(18) -0.5970(6) 0.17447(19) 0.0272(11) Uani 1 1 d .
C13 C 0.31234(19) 0.0140(6) 0.0700(2) 0.0310(11) Uani 1 1 d .
C14 C 0.31941(17) -0.6255(7) 0.36622(19) 0.0279(11) Uani 1 1 d .
C15 C 0.28477(19) -0.6031(6) 0.1071(2) 0.0314(11) Uani 1 1 d .
C16 C 0.0632(2) 0.0412(9) -0.0986(3) 0.0615(18) Uani 1 1 d .
H16A H 0.0880 -0.0042 -0.1150 0.074 Uiso 1 1 calc R
C17 C 0.0101(3) 0.0229(10) -0.1304(3) 0.075(2) Uani 1 1 d .
H17A H 0.0000 -0.0314 -0.1676 0.090 Uiso 1 1 calc R
C18 C -0.0263(3) 0.0840(10) -0.1071(3) 0.074(2) Uani 1 1 d .
H18A H -0.0618 0.0705 -0.1277 0.089 Uiso 1 1 calc R
C19 C -0.0110(2) 0.1680(9) -0.0519(3) 0.0616(19) Uani 1 1 d .
C20 C 0.0438(2) 0.1879(8) -0.0237(3) 0.0467(15) Uani 1 1 d .
C21 C 0.0614(2) 0.2804(8) 0.0319(3) 0.0447(14) Uani 1 1 d .
C22 C 0.0243(3) 0.3439(8) 0.0593(3) 0.0565(17) Uani 1 1 d .
C23 C 0.0438(3) 0.4279(10) 0.1135(3) 0.069(2) Uani 1 1 d .
H23A H 0.0208 0.4661 0.1339 0.082 Uiso 1 1 calc R
C24 C 0.0961(3) 0.4547(9) 0.1372(3) 0.0635(18) Uani 1 1 d .
H24A H 0.1090 0.5147 0.1734 0.076 Uiso 1 1 d R
C25 C 0.1310(2) 0.3923(7) 0.1066(3) 0.0494(15) Uani 1 1 d .
H25A H 0.1670 0.4124 0.1235 0.059 Uiso 1 1 d R
C26 C -0.0465(3) 0.2357(10) -0.0228(4) 0.076(2) Uani 1 1 d .
H26A H -0.0825 0.2210 -0.0418 0.091 Uiso 1 1 d R
C27 C -0.0304(3) 0.3160(10) 0.0300(4) 0.069(2) Uani 1 1 d .
H27A H -0.0553 0.3527 0.0485 0.083 Uiso 1 1 d R

loop_
_atom_site_aniso_label
_atom_site_aniso_U_11
_atom_site_aniso_U_22
_atom_site_aniso_U_33
_atom_site_aniso_U_23
_atom_site_aniso_U_13
_atom_site_aniso_U_12
Pr1 0.03004(15) 0.03302(18) 0.01724(13) 0.00168(12) 0.00740(9) -0.00583(13)
O1 0.039(2) 0.045(2) 0.043(2) 0.0142(18) 0.0039(16) -0.0005(17)
O2 0.048(2) 0.042(2) 0.0398(19) 0.0141(18) 0.0139(16) -0.0043(19)
O3 0.062(2) 0.034(2) 0.0236(16) -0.0018(16) 0.0189(16) -0.0010(18)
O4 0.066(3) 0.032(2) 0.0245(16) 0.0045(16) 0.0174(16) -0.0020(19)
O5 0.056(2) 0.044(2) 0.0258(17) -0.0031(16) 0.0009(16) -0.0155(18)
O6 0.059(2) 0.046(2) 0.0274(17) -0.0012(17) 0.0221(17) -0.0133(19)
O1W 0.060(2) 0.046(2) 0.0265(17) -0.0081(16) 0.0143(16) -0.0113(19)
N1 0.034(2) 0.046(3) 0.049(3) 0.004(2) 0.0105(19) -0.008(2)
N2 0.046(3) 0.042(3) 0.041(2) 0.008(2) 0.016(2) -0.001(2)
C1 0.034(3) 0.032(3) 0.026(2) 0.003(2) 0.0103(19) -0.004(2)
C2 0.041(3) 0.049(4) 0.053(3) 0.017(3) 0.008(3) -0.011(3)
C3 0.037(3) 0.081(5) 0.068(4) 0.029(4) -0.010(3) -0.027(3)
C4 0.036(3) 0.061(4) 0.041(3) 0.020(3) -0.007(2) -0.011(3)
C5 0.038(3) 0.027(3) 0.022(2) 0.0019(19) 0.0088(19) -0.002(2)
C6 0.027(2) 0.031(3) 0.022(2) -0.003(2) 0.0086(18) -0.002(2)
C7 0.028(2) 0.028(3) 0.020(2) 0.0006(19) 0.0084(17) -0.001(2)
C8 0.033(3) 0.029(3) 0.021(2) -0.004(2) 0.0059(19) -0.002(2)
C9 0.034(2) 0.028(3) 0.021(2) 0.000(2) 0.0114(18) 0.002(2)
C10 0.044(3) 0.036(3) 0.027(2) 0.000(2) 0.014(2) -0.010(2)
C11 0.044(3) 0.037(3) 0.023(2) -0.004(2) 0.007(2) -0.015(2)
C12 0.033(2) 0.028(3) 0.022(2) -0.001(2) 0.0101(18) -0.003(2)
C13 0.039(3) 0.027(3) 0.028(2) -0.001(2) 0.012(2) -0.001(2)
C14 0.026(2) 0.037(3) 0.021(2) -0.004(2) 0.0080(17) 0.002(2)
C15 0.041(3) 0.027(3) 0.025(2) 0.000(2) 0.009(2) -0.004(2)
C16 0.051(4) 0.075(5) 0.054(4) -0.018(4) 0.009(3) -0.016(3)
C17 0.051(4) 0.099(6) 0.063(4) -0.016(4) -0.003(3) -0.014(4)
C18 0.041(4) 0.087(6) 0.079(5) 0.007(4) -0.005(3) -0.013(4)
C19 0.037(3) 0.073(5) 0.072(4) 0.022(4) 0.011(3) 0.007(3)
C20 0.040(3) 0.048(4) 0.053(3) 0.014(3) 0.015(3) -0.001(3)
C21 0.042(3) 0.042(4) 0.058(3) 0.016(3) 0.025(3) 0.006(3)
C22 0.055(4) 0.053(4) 0.074(4) 0.014(3) 0.038(3) 0.007(3)
C23 0.075(5) 0.073(5) 0.079(5) 0.008(4) 0.055(4) 0.017(4)
C24 0.088(5) 0.052(4) 0.062(4) -0.004(3) 0.039(4) 0.008(4)
C25 0.058(4) 0.041(4) 0.050(3) 0.002(3) 0.017(3) 0.004(3)
C26 0.040(4) 0.086(6) 0.102(6) 0.029(5) 0.022(4) 0.008(4)
C27 0.049(4) 0.078(5) 0.091(5) 0.013(4) 0.036(4) 0.006(4)

loop_
_atom_type_symbol
_atom_type_description
_atom_type_scat_dispersion_real
_atom_type_scat_dispersion_imag
_atom_type_scat_source
C C 0.0033 0.0016 'International Tables Vol C Tables 4.2.6.8 and 6.1.1.4'
H H 0.0000 0.0000 'International Tables Vol C Tables 4.2.6.8 and 6.1.1.4'
N N 0.0061 0.0033 'International Tables Vol C Tables 4.2.6.8 and 6.1.1.4'
O O 0.0106 0.0060 'International Tables Vol C Tables 4.2.6.8 and 6.1.1.4'
Pr Pr -0.2180 2.8214 'International Tables Vol C Tables 4.2.6.8 and 6.1.1.4'

loop_
_geom_angle_atom_site_label_1
_geom_angle_atom_site_label_2
_geom_angle_atom_site_label_3
_geom_angle
_geom_angle_site_symmetry_1
_geom_angle_site_symmetry_3
O5 Pr1 O1 73.96(13) 1_565 .
O5 Pr1 O3 89.24(12) 1_565 4
O1 Pr1 O3 82.23(12) . 4
O5 Pr1 O2 79.93(12) 1_565 7
O1 Pr1 O2 126.51(12) . 7
O3 Pr1 O2 143.56(12) 4 7
O5 Pr1 O6 124.05(13) 1_565 7_545
O1 Pr1 O6 84.61(13) . 7_545
O3 Pr1 O6 138.74(12) 4 7_545
O2 Pr1 O6 72.70(12) 7 7_545
O5 Pr1 O1W 142.18(12) 1_565 .
O1 Pr1 O1W 71.72(13) . .
O3 Pr1 O1W 70.92(11) 4 .
O2 Pr1 O1W 134.37(11) 7 .
O6 Pr1 O1W 67.83(12) 7_545 .
O5 Pr1 N2 82.81(14) 1_565 .
O1 Pr1 N2 141.71(13) . .
O3 Pr1 N2 67.21(13) 4 .
O2 Pr1 N2 76.92(13) 7 .
O6 Pr1 N2 133.63(13) 7_545 .
O1W Pr1 N2 115.90(14) . .
O5 Pr1 N1 139.35(14) 1_565 .
O1 Pr1 N1 146.62(13) . .
O3 Pr1 N1 93.93(13) 4 .
O2 Pr1 N1 73.71(13) 7 .
O6 Pr1 N1 76.59(13) 7_545 .
O1W Pr1 N1 75.68(13) . .
N2 Pr1 N1 61.60(14) . .
C13 O1 Pr1 138.5(3) . .
C13 O2 Pr1 139.2(3) . 7
C14 O3 Pr1 137.1(3) . 4_545
C15 O5 Pr1 165.4(4) . 1_545
C15 O6 Pr1 118.3(3) . 7_545
Pr1 O1W H1WB 109.2 . .
Pr1 O1W H1WA 109.4 . .
H1WB O1W H1WA 109.8 . .
C16 N1 C20 118.1(5) . .
C16 N1 Pr1 121.3(4) . .
C20 N1 Pr1 120.6(4) . .
C25 N2 C21 117.9(5) . .
C25 N2 Pr1 121.1(4) . .
C21 N2 Pr1 119.9(4) . .
C2 C1 C6 119.3(4) . .
C2 C1 C13 120.0(5) . .
C6 C1 C13 120.6(4) . .
C3 C2 C1 119.7(5) . .
C3 C2 H2A 120.2 . .
C1 C2 H2A 120.2 . .
C4 C3 C2 120.6(5) . .
C4 C3 H3A 119.7 . .
C2 C3 H3A 119.7 . .
C3 C4 C5 120.9(5) . .
C3 C4 H4A 119.6 . .
C5 C4 H4A 119.6 . .
C6 C5 C4 118.0(5) . .
C6 C5 C7 122.6(4) . .
C4 C5 C7 119.4(4) . .
C1 C6 C5 121.4(4) . .
C1 C6 H6A 119.3 . .
C5 C6 H6A 119.3 . .
C8 C7 C12 117.2(4) . .
C8 C7 C5 117.9(4) . .
C12 C7 C5 124.9(4) . .
C9 C8 C7 122.4(4) . .
C9 C8 H8A 118.8 . .
C7 C8 H8A 118.8 . .
C10 C9 C8 119.1(4) . .
C10 C9 C14 119.9(4) . .
C8 C9 C14 121.0(4) . .
C9 C10 C11 119.9(5) . .
C9 C10 H10A 120.0 . .
C11 C10 H10A 120.0 . .
C12 C11 C10 121.6(5) . .
C12 C11 H11A 119.2 . .
C10 C11 H11A 119.2 . .
C11 C12 C7 119.7(4) . .
C11 C12 C15 116.7(4) . .
C7 C12 C15 123.5(4) . .
O2 C13 O1 124.7(5) . .
O2 C13 C1 118.2(4) . .
O1 C13 C1 117.1(4) . .
O4 C14 O3 125.8(4) . .
O4 C14 C9 118.1(4) . .
O3 C14 C9 116.0(4) . .
O6 C15 O5 123.9(4) . .
O6 C15 C12 118.8(4) . .
O5 C15 C12 117.2(4) . .
N1 C16 C17 123.2(7) . .
N1 C16 H16A 118.4 . .
C17 C16 H16A 118.4 . .
C18 C17 C16 119.4(7) . .
C18 C17 H17A 120.3 . .
C16 C17 H17A 120.3 . .
C17 C18 C19 120.1(6) . .
C17 C18 H18A 120.0 . .
C19 C18 H18A 120.0 . .
C18 C19 C20 117.0(6) . .
C18 C19 C26 124.5(6) . .
C20 C19 C26 118.4(7) . .
N1 C20 C19 122.1(6) . .
N1 C20 C21 118.9(5) . .
C19 C20 C21 119.0(6) . .
N2 C21 C22 122.2(6) . .
N2 C21 C20 117.5(5) . .
C22 C21 C20 120.3(5) . .
C23 C22 C21 117.4(6) . .
C23 C22 C27 124.0(7) . .
C21 C22 C27 118.6(7) . .
C24 C23 C22 120.4(6) . .
C24 C23 H23A 119.8 . .
C22 C23 H23A 119.8 . .
C23 C24 C25 119.5(6) . .
C23 C24 H24A 120.0 . .
C25 C24 H24A 120.5 . .
N2 C25 C24 122.5(6) . .
N2 C25 H25A 119.1 . .
C24 C25 H25A 118.5 . .
C27 C26 C19 122.9(7) . .
C27 C26 H26A 119.6 . .
C19 C26 H26A 117.5 . .
C26 C27 C22 120.8(7) . .
C26 C27 H27A 119.6 . .
C22 C27 H27A 119.7 . .

loop_
_geom_bond_atom_site_label_1
_geom_bond_atom_site_label_2
_geom_bond_distance
_geom_bond_site_symmetry_2
Pr1 O5 2.383(3) 1_565
Pr1 O1 2.418(4) .
Pr1 O3 2.420(3) 4
Pr1 O2 2.429(3) 7
Pr1 O6 2.442(3) 7_545
Pr1 O1W 2.535(4) .
Pr1 N2 2.657(5) .
Pr1 N1 2.663(4) .
O1 C13 1.257(6) .
O2 C13 1.243(6) .
O2 Pr1 2.429(3) 7
O3 C14 1.264(6) .
O3 Pr1 2.420(3) 4_545
O4 C14 1.237(6) .
O5 C15 1.255(6) .
O5 Pr1 2.383(3) 1_545
O6 C15 1.241(6) .
O6 Pr1 2.442(3) 7_545
O1W H1WB 0.8500 .
O1W H1WA 0.8500 .
N1 C16 1.316(7) .
N1 C20 1.343(7) .
N2 C25 1.315(7) .
N2 C21 1.377(7) .
C1 C2 1.385(7) .
C1 C6 1.387(7) .
C1 C13 1.496(6) .
C2 C3 1.383(8) .
C2 H2A 0.9300 .
C3 C4 1.369(8) .
C3 H3A 0.9300 .
C4 C5 1.392(7) .
C4 H4A 0.9300 .
C5 C6 1.390(6) .
C5 C7 1.482(7) .
C6 H6A 0.9300 .
C7 C8 1.401(6) .
C7 C12 1.420(6) .
C8 C9 1.382(6) .
C8 H8A 0.9300 .
C9 C10 1.381(7) .
C9 C14 1.514(6) .
C10 C11 1.383(6) .
C10 H10A 0.9300 .
C11 C12 1.376(7) .
C11 H11A 0.9300 .
C12 C15 1.510(6) .
C16 C17 1.395(8) .
C16 H16A 0.9300 .
C17 C18 1.336(10) .
C17 H17A 0.9300 .
C18 C19 1.393(10) .
C18 H18A 0.9300 .
C19 C20 1.421(8) .
C19 C26 1.424(10) .
C20 C21 1.436(8) .
C21 C22 1.420(8) .
C22 C23 1.381(10) .
C22 C27 1.431(9) .
C23 C24 1.353(10) .
C23 H23A 0.9300 .
C24 C25 1.418(8) .
C24 H24A 0.9393 .
C25 H25A 0.9360 .
C26 C27 1.335(10) .
C26 H26A 0.9360 .
C27 H27A 0.9381 .
